data_7221673
loop_
_publ_author_name
'Tan, Ronghua'
'Lin, Qifei'
'Wen, Ying'
'Xiao, Shuzhang'
'Wang, Sa'
'Zhang, Ronghua'
'Yi, Tao'

_publ_section_title
;
 Polymorphism and mechanochromic luminescence of a highly solid-emissive
 quinoline-\b-ketone boron difluoride dye
;
_journal_issue 35
_journal_name_full CrystEngComm
_journal_page_first 6674
_journal_paper_doi 10.1039/C5CE01138H
_journal_volume 17
_journal_year 2015
_chemical_formula_sum 'C29 H21 B F2 N2 O'
_chemical_formula_weight 462.29
_chemical_name_systematic
; 
 ? 
;
_space_group_IT_number 14
_symmetry_cell_setting monoclinic
_symmetry_space_group_name_Hall '-P 2ybc'
_symmetry_space_group_name_H-M 'P 1 21/c 1'
_atom_sites_solution_hydrogens geom
_atom_sites_solution_primary direct
_atom_sites_solution_secondary difmap
_audit_creation_method SHELXL-97
_audit_update_record
;
2015-01-21 deposited with the CCDC.
2015-07-28 downloaded from the CCDC.
;
_cell_angle_alpha 90.00
_cell_angle_beta 117.686(9)
_cell_angle_gamma 90.00
_cell_formula_units_Z 4
_cell_length_a 17.097(15)
_cell_length_b 8.764(7)
_cell_length_c 17.682(16)
_cell_measurement_temperature 293(2)
_cell_volume 2346(4)
_computing_structure_refinement 'SHELXL-97 (Sheldrick, 1997)'
_computing_structure_solution 'SHELXS-97 (Sheldrick, 1990)'
_diffrn_ambient_temperature 293(2)
_diffrn_measured_fraction_theta_full 0.995
_diffrn_measured_fraction_theta_max 0.995
_diffrn_radiation_monochromator graphite
_diffrn_radiation_source 'fine-focus sealed tube'
_diffrn_radiation_type MoK\a
_diffrn_radiation_wavelength 0.71073
_diffrn_reflns_av_R_equivalents 0.1079
_diffrn_reflns_av_sigmaI/netI 0.0910
_diffrn_reflns_limit_h_max 22
_diffrn_reflns_limit_h_min -22
_diffrn_reflns_limit_k_max 11
_diffrn_reflns_limit_k_min -11
_diffrn_reflns_limit_l_max 22
_diffrn_reflns_limit_l_min -22
_diffrn_reflns_number 24315
_diffrn_reflns_theta_full 27.56
_diffrn_reflns_theta_max 27.56
_diffrn_reflns_theta_min 2.60
_exptl_absorpt_coefficient_mu 0.090
_exptl_absorpt_correction_T_max 0.9822
_exptl_absorpt_correction_T_min 0.9822
_exptl_absorpt_correction_type multi-scan
_exptl_crystal_colour Colorless
_exptl_crystal_density_diffrn 1.309
_exptl_crystal_density_method 'not measured'
_exptl_crystal_description Prism
_exptl_crystal_F_000 960
_exptl_crystal_size_max 0.20
_exptl_crystal_size_mid 0.20
_exptl_crystal_size_min 0.20
_refine_diff_density_max 0.168
_refine_diff_density_min -0.201
_refine_diff_density_rms 0.042
_refine_ls_extinction_method none
_refine_ls_goodness_of_fit_ref 1.088
_refine_ls_hydrogen_treatment mixed
_refine_ls_matrix_type full
_refine_ls_number_parameters 316
_refine_ls_number_reflns 5395
_refine_ls_number_restraints 0
_refine_ls_restrained_S_all 1.088
_refine_ls_R_factor_all 0.1630
_refine_ls_R_factor_gt 0.0848
_refine_ls_shift/su_max 0.000
_refine_ls_shift/su_mean 0.000
_refine_ls_structure_factor_coef Fsqd
_refine_ls_weighting_details 'calc w=1/[\s^2^(Fo^2^)+(0.0627P)^2^+0.4536P] where P=(Fo^2^+2Fc^2^)/3'
_refine_ls_weighting_scheme calc
_refine_ls_wR_factor_gt 0.1616
_refine_ls_wR_factor_ref 0.1950
_reflns_number_gt 2818
_reflns_number_total 5395
_reflns_threshold_expression >2sigma(I)
_cod_data_source_file c5ce01138h2.cif
_cod_data_source_block sad
_cod_depositor_comments
;
The following automatic conversions were performed:

'_exptl_absorpt_correction_type' value 'Multi-scan' changed to
'multi-scan' according to
/usr/data/users/saulius/crontab/automatic-downloads/rss-feeds/RSC/lib/dictionaries/cif_core.dic
dictionary named 'cif_core.dic' version 2.4.2 from 2011-04-26.

Automatic conversion script
Id: cif_fix_values 3271 2015-04-21 07:52:19Z andrius 

 Adding full bibliography for 7221672--7221674.cif.
;
_cod_original_sg_symbol_H-M P2(1)/c
_cod_database_code 7221673

loop_
_symmetry_equiv_pos_as_xyz
'x, y, z'
'-x, y+1/2, -z+1/2'
'-x, -y, -z'
'x, -y-1/2, z-1/2'

loop_
_atom_site_label
_atom_site_type_symbol
_atom_site_fract_x
_atom_site_fract_y
_atom_site_fract_z
_atom_site_U_iso_or_equiv
_atom_site_adp_type
_atom_site_occupancy
_atom_site_symmetry_multiplicity
_atom_site_calc_flag
_atom_site_refinement_flags
B1 B 0.3476(2) 0.6145(4) 0.2560(2) 0.0489(9) Uani 1 1 d .
O1 O 0.42673(14) 0.6593(3) 0.33091(13) 0.0627(7) Uani 1 1 d .
N1 N 0.80392(16) 0.7543(3) 0.65427(15) 0.0552(7) Uani 1 1 d .
N2 N 0.34795(15) 0.6726(3) 0.17043(15) 0.0436(6) Uani 1 1 d .
F1 F 0.34111(13) 0.4574(2) 0.25141(12) 0.0697(6) Uani 1 1 d .
F2 F 0.27756(13) 0.6753(2) 0.26444(12) 0.0720(6) Uani 1 1 d .
C1 C 0.7319(3) 0.9652(5) 0.7924(3) 0.0777(12) Uani 1 1 d .
H1A H 0.6891 1.0358 0.7871 0.093 Uiso 1 1 calc R
C2 C 0.9801(3) 0.5852(5) 0.6152(2) 0.0686(11) Uani 1 1 d .
H2A H 0.9868 0.5039 0.5849 0.082 Uiso 1 1 calc R
C3 C 0.3595(3) 0.7554(5) 0.0237(2) 0.0802(12) Uani 1 1 d .
H3A H 0.3644 0.7817 -0.0249 0.096 Uiso 1 1 calc R
C4 C 0.7904(3) 0.9119(5) 0.8712(3) 0.0805(13) Uani 1 1 d .
H4A H 0.7886 0.9492 0.9196 0.097 Uiso 1 1 calc R
C5 C 0.1180(2) 0.6190(5) 0.0049(2) 0.0746(11) Uani 1 1 d .
H5A H 0.0642 0.5879 0.0007 0.090 Uiso 1 1 calc R
C6 C 0.8515(3) 0.8041(5) 0.8791(2) 0.0754(12) Uani 1 1 d .
H6A H 0.8907 0.7669 0.9328 0.091 Uiso 1 1 calc R
C7 C 0.4310(3) 0.7592(6) 0.1001(2) 0.0875(14) Uani 1 1 d .
H7A H 0.4850 0.7893 0.1042 0.105 Uiso 1 1 calc R
C8 C 1.0390(2) 0.8032(5) 0.7032(2) 0.0651(10) Uani 1 1 d .
H8A H 1.0859 0.8693 0.7334 0.078 Uiso 1 1 calc R
C9 C 0.9004(2) 0.6084(4) 0.6144(2) 0.0568(9) Uani 1 1 d .
H9A H 0.8541 0.5409 0.5848 0.068 Uiso 1 1 calc R
C10 C 1.0502(3) 0.6813(5) 0.6603(2) 0.0707(11) Uani 1 1 d .
H10A H 1.1045 0.6640 0.6617 0.085 Uiso 1 1 calc R
C11 C 0.7364(2) 0.9138(4) 0.7200(2) 0.0636(10) Uani 1 1 d .
H11A H 0.6975 0.9523 0.6666 0.076 Uiso 1 1 calc R
C12 C 0.8551(2) 0.7508(4) 0.8079(2) 0.0577(9) Uani 1 1 d .
H12A H 0.8962 0.6763 0.8137 0.069 Uiso 1 1 calc R
C13 C 0.1221(3) 0.6629(5) -0.0687(2) 0.0754(11) Uani 1 1 d .
H13A H 0.0715 0.6622 -0.1212 0.090 Uiso 1 1 calc R
C14 C 0.9582(2) 0.8279(4) 0.70163(19) 0.0566(9) Uani 1 1 d .
H14A H 0.9512 0.9108 0.7307 0.068 Uiso 1 1 calc R
C15 C 0.7983(2) 0.8061(4) 0.72728(19) 0.0498(8) Uani 1 1 d .
C16 C 0.8877(2) 0.7300(4) 0.65692(18) 0.0466(7) Uani 1 1 d .
C17 C 0.2005(2) 0.7068(4) -0.0633(2) 0.0676(10) Uani 1 1 d .
H17A H 0.2039 0.7339 -0.1126 0.081 Uiso 1 1 calc R
C18 C 0.5778(2) 0.7203(4) 0.41426(18) 0.0456(7) Uani 1 1 d .
C19 C 0.5018(2) 0.7261(5) 0.2554(2) 0.0646(10) Uani 1 1 d .
H19A H 0.5554 0.7497 0.2564 0.078 Uiso 1 1 calc R
C20 C 0.5767(2) 0.6668(4) 0.48825(19) 0.0573(9) Uani 1 1 d .
H20A H 0.5253 0.6231 0.4843 0.069 Uiso 1 1 calc R
C21 C 0.1913(2) 0.6201(4) 0.0836(2) 0.0605(9) Uani 1 1 d .
H21A H 0.1870 0.5889 0.1318 0.073 Uiso 1 1 calc R
C22 C 0.2769(2) 0.7117(4) 0.01618(19) 0.0538(8) Uani 1 1 d .
C23 C 0.27204(19) 0.6683(3) 0.09072(19) 0.0460(7) Uani 1 1 d .
C24 C 0.72836(19) 0.8011(4) 0.50160(18) 0.0476(8) Uani 1 1 d .
H24A H 0.7792 0.8480 0.5062 0.057 Uiso 1 1 calc R
C25 C 0.4255(2) 0.7178(4) 0.17565(19) 0.0566(9) Uani 1 1 d .
C26 C 0.65481(19) 0.7891(4) 0.42246(19) 0.0492(8) Uani 1 1 d .
H26A H 0.6568 0.8272 0.3743 0.059 Uiso 1 1 calc R
C27 C 0.6503(2) 0.6777(4) 0.56698(19) 0.0590(9) Uani 1 1 d .
H27A H 0.6485 0.6405 0.6154 0.071 Uiso 1 1 calc R
C28 C 0.72709(19) 0.7441(4) 0.57413(18) 0.0461(7) Uani 1 1 d .
C29 C 0.50077(19) 0.7016(4) 0.33004(18) 0.0464(7) Uani 1 1 d .

loop_
_atom_site_aniso_label
_atom_site_aniso_U_11
_atom_site_aniso_U_22
_atom_site_aniso_U_33
_atom_site_aniso_U_23
_atom_site_aniso_U_13
_atom_site_aniso_U_12
B1 0.043(2) 0.057(2) 0.050(2) 0.0001(18) 0.0239(17) 0.0000(18)
O1 0.0468(13) 0.1041(19) 0.0373(12) -0.0023(12) 0.0194(10) -0.0223(13)
N1 0.0410(15) 0.090(2) 0.0313(13) -0.0104(13) 0.0136(11) -0.0013(14)
N2 0.0373(14) 0.0491(15) 0.0403(13) -0.0020(11) 0.0147(11) -0.0055(11)
F1 0.0909(16) 0.0625(13) 0.0601(12) 0.0027(10) 0.0387(11) -0.0081(11)
F2 0.0571(12) 0.1032(16) 0.0641(12) -0.0005(12) 0.0351(10) 0.0109(11)
C1 0.101(3) 0.060(2) 0.096(3) -0.021(2) 0.065(3) -0.011(2)
C2 0.070(3) 0.079(3) 0.059(2) 0.011(2) 0.031(2) 0.028(2)
C3 0.075(3) 0.116(3) 0.0402(19) 0.014(2) 0.0193(18) -0.026(2)
C4 0.119(4) 0.080(3) 0.062(3) -0.024(2) 0.058(3) -0.036(3)
C5 0.037(2) 0.103(3) 0.067(3) -0.013(2) 0.0105(18) -0.0046(19)
C6 0.090(3) 0.096(3) 0.043(2) -0.008(2) 0.033(2) -0.025(3)
C7 0.059(2) 0.154(4) 0.046(2) 0.011(2) 0.0217(18) -0.038(3)
C8 0.049(2) 0.084(3) 0.057(2) 0.015(2) 0.0199(17) -0.0064(19)
C9 0.056(2) 0.064(2) 0.0437(18) 0.0018(17) 0.0177(16) 0.0037(17)
C10 0.055(2) 0.096(3) 0.066(2) 0.030(2) 0.033(2) 0.021(2)
C11 0.073(3) 0.066(2) 0.058(2) -0.0058(18) 0.0357(19) -0.001(2)
C12 0.054(2) 0.074(2) 0.0430(18) -0.0025(17) 0.0209(16) -0.0127(17)
C13 0.054(2) 0.084(3) 0.058(2) -0.001(2) 0.0006(19) 0.007(2)
C14 0.052(2) 0.069(2) 0.0437(18) -0.0023(16) 0.0175(15) -0.0035(17)
C15 0.0504(19) 0.062(2) 0.0397(17) -0.0066(15) 0.0231(15) -0.0112(16)
C16 0.0398(17) 0.064(2) 0.0328(15) 0.0003(15) 0.0138(13) 0.0010(15)
C17 0.065(3) 0.068(2) 0.0449(19) 0.0064(17) 0.0051(17) 0.0031(19)
C18 0.0415(17) 0.0571(19) 0.0356(15) -0.0030(14) 0.0158(13) -0.0050(14)
C19 0.0387(18) 0.111(3) 0.0415(18) 0.0011(19) 0.0164(14) -0.0184(19)
C20 0.0442(19) 0.086(2) 0.0405(17) -0.0029(17) 0.0190(15) -0.0173(17)
C21 0.046(2) 0.074(2) 0.055(2) -0.0062(18) 0.0184(17) -0.0002(18)
C22 0.053(2) 0.057(2) 0.0396(17) 0.0054(15) 0.0113(15) -0.0048(16)
C23 0.0397(17) 0.0471(18) 0.0429(17) -0.0010(14) 0.0123(14) 0.0020(14)
C24 0.0386(17) 0.061(2) 0.0414(17) -0.0017(15) 0.0168(13) -0.0042(15)
C25 0.0465(19) 0.083(2) 0.0364(17) 0.0042(16) 0.0163(14) -0.0089(17)
C26 0.0437(18) 0.062(2) 0.0407(17) 0.0059(15) 0.0190(14) -0.0037(15)
C27 0.053(2) 0.089(3) 0.0352(17) 0.0015(17) 0.0212(15) -0.0094(19)
C28 0.0401(17) 0.064(2) 0.0335(15) -0.0036(14) 0.0163(13) -0.0009(15)
C29 0.0402(17) 0.058(2) 0.0386(16) -0.0009(14) 0.0164(14) -0.0046(15)

loop_
_atom_type_symbol
_atom_type_description
_atom_type_scat_dispersion_real
_atom_type_scat_dispersion_imag
_atom_type_scat_source
C C 0.0033 0.0016 'International Tables Vol C Tables 4.2.6.8 and 6.1.1.4'
H H 0.0000 0.0000 'International Tables Vol C Tables 4.2.6.8 and 6.1.1.4'
B B 0.0013 0.0007 'International Tables Vol C Tables 4.2.6.8 and 6.1.1.4'
N N 0.0061 0.0033 'International Tables Vol C Tables 4.2.6.8 and 6.1.1.4'
O O 0.0106 0.0060 'International Tables Vol C Tables 4.2.6.8 and 6.1.1.4'
F F 0.0171 0.0103 'International Tables Vol C Tables 4.2.6.8 and 6.1.1.4'

loop_
_geom_angle_atom_site_label_1
_geom_angle_atom_site_label_2
_geom_angle_atom_site_label_3
_geom_angle
F2 B1 F1 110.0(3)
F2 B1 O1 106.7(3)
F1 B1 O1 110.0(3)
F2 B1 N2 111.3(3)
F1 B1 N2 107.3(3)
O1 B1 N2 111.6(3)
C29 O1 B1 124.0(2)
C15 N1 C28 120.6(3)
C15 N1 C16 120.7(2)
C28 N1 C16 118.2(2)
C25 N2 C23 119.9(3)
C25 N2 B1 117.8(2)
C23 N2 B1 122.2(3)
C4 C1 C11 120.1(4)
C9 C2 C10 120.6(4)
C7 C3 C22 120.5(3)
C1 C4 C6 120.2(4)
C21 C5 C13 121.9(4)
C4 C6 C12 119.9(4)
C3 C7 C25 120.9(4)
C10 C8 C14 120.2(4)
C2 C9 C16 121.0(3)
C8 C10 C2 119.3(4)
C15 C11 C1 120.2(4)
C6 C12 C15 121.1(4)
C17 C13 C5 119.5(3)
C8 C14 C16 120.6(3)
C11 C15 C12 118.4(3)
C11 C15 N1 120.6(3)
C12 C15 N1 121.0(3)
C9 C16 C14 118.3(3)
C9 C16 N1 120.4(3)
C14 C16 N1 121.3(3)
C13 C17 C22 120.5(4)
C26 C18 C20 118.1(3)
C26 C18 C29 120.8(3)
C20 C18 C29 121.1(3)
C29 C19 C25 123.0(3)
C27 C20 C18 121.2(3)
C5 C21 C23 119.5(4)
C17 C22 C3 121.8(3)
C17 C22 C23 119.7(3)
C3 C22 C23 118.5(3)
C21 C23 N2 120.9(3)
C21 C23 C22 118.9(3)
N2 C23 C22 120.2(3)
C26 C24 C28 120.7(3)
N2 C25 C19 120.6(3)
N2 C25 C7 120.1(3)
C19 C25 C7 119.3(3)
C24 C26 C18 120.6(3)
C20 C27 C28 120.2(3)
C24 C28 C27 119.2(3)
C24 C28 N1 119.8(3)
C27 C28 N1 121.0(3)
O1 C29 C19 120.3(3)
O1 C29 C18 115.5(3)
C19 C29 C18 124.2(3)

loop_
_geom_bond_atom_site_label_1
_geom_bond_atom_site_label_2
_geom_bond_distance
B1 F2 1.380(4)
B1 F1 1.381(4)
B1 O1 1.440(4)
B1 N2 1.600(4)
O1 C29 1.326(4)
N1 C15 1.413(4)
N1 C28 1.418(4)
N1 C16 1.428(4)
N2 C25 1.345(4)
N2 C23 1.405(4)
C1 C4 1.365(6)
C1 C11 1.392(5)
C2 C9 1.372(5)
C2 C10 1.376(5)
C3 C7 1.336(5)
C3 C22 1.409(5)
C4 C6 1.367(6)
C5 C21 1.374(5)
C5 C13 1.388(5)
C6 C12 1.372(5)
C7 C25 1.428(4)
C8 C10 1.374(5)
C8 C14 1.386(5)
C9 C16 1.378(4)
C11 C15 1.379(5)
C12 C15 1.386(4)
C13 C17 1.355(5)
C14 C16 1.389(4)
C17 C22 1.406(4)
C18 C26 1.393(4)
C18 C20 1.398(4)
C18 C29 1.468(4)
C19 C29 1.346(4)
C19 C25 1.409(4)
C20 C27 1.380(4)
C21 C23 1.392(4)
C22 C23 1.411(4)
C24 C26 1.384(4)
C24 C28 1.386(4)
C27 C28 1.387(4)
